data_4119574
loop_
_publ_author_name
'Gang He'
'Le Kang'
'William Torres Delgado'
'Olena Shynkaruk'
'Michael J. Ferguson'
'Robert McDonald'
'Eric Rivard'

_publ_contact_author_address
;
Department of Chemistry
University of Alberta
Edmonton
AB T6G 2G2
CANADA
;
_publ_contact_author_email ERIVARD@UALBERTA.CA
_publ_contact_author_name 'E. Rivard'
_publ_section_title
;
 The Marriage of Metallacycle Transfer Chemistry with Suzuki-Miyaura
 Cross-Coupling To Give Main Group Element-Containing Conjugated Polymers
;
_journal_name_full 'Journal of the American Chemical Society'
_journal_page_first 5360
_journal_page_last 5363
_journal_paper_doi 10.1021/ja402242z
_journal_volume 135
_journal_year 2013
_chemical_formula_moiety 'C30 H42 B2 O4 Zr, C7 H8'
_chemical_formula_sum 'C37 H50 B2 O4 Zr'
_chemical_formula_weight 671.61
_chemical_name_common 1
_chemical_name_systematic
; 
 ? 
;
_space_group_IT_number 14
_symmetry_cell_setting monoclinic
_symmetry_space_group_name_Hall '-P 2ybc'
_symmetry_space_group_name_H-M 'P 1 21/c 1'
_atom_sites_solution_hydrogens geom
_atom_sites_solution_primary direct
_atom_sites_solution_secondary difmap
_audit_creation_method SHELXL-97
_cell_angle_alpha 90.00
_cell_angle_beta 115.4310(10)
_cell_angle_gamma 90.00
_cell_formula_units_Z 4
_cell_length_a 14.9281(5)
_cell_length_b 20.0984(6)
_cell_length_c 12.9528(4)
_cell_measurement_reflns_used 9596
_cell_measurement_temperature 173(2)
_cell_measurement_theta_max 67.81
_cell_measurement_theta_min 2.20
_cell_volume 3509.68(19)
_computing_cell_refinement 'Bruker SAINT'
_computing_data_collection 'Bruker APEX2'
_computing_data_reduction 'Bruker SAINT'
_computing_molecular_graphics 'Bruker SHELXTL'
_computing_publication_material 'Bruker SHELXTL'
_computing_structure_refinement 'SHELXL-97 (Sheldrick, 2008)'
_computing_structure_solution 'SHELXS-97 (Sheldrick, 2008)'
_diffrn_ambient_temperature 173(2)
_diffrn_measured_fraction_theta_full 0.979
_diffrn_measured_fraction_theta_max 0.963
_diffrn_measurement_device_type 'Bruker APEX-II CCD'
_diffrn_measurement_method '\f and \w scans'
_diffrn_radiation_monochromator graphite
_diffrn_radiation_source 'fine-focus sealed tube'
_diffrn_radiation_type CuK\a
_diffrn_radiation_wavelength 1.54178
_diffrn_reflns_av_R_equivalents 0.0205
_diffrn_reflns_av_sigmaI/netI 0.0173
_diffrn_reflns_limit_h_max 17
_diffrn_reflns_limit_h_min -17
_diffrn_reflns_limit_k_max 24
_diffrn_reflns_limit_k_min -23
_diffrn_reflns_limit_l_max 15
_diffrn_reflns_limit_l_min -15
_diffrn_reflns_number 22556
_diffrn_reflns_theta_full 67.75
_diffrn_reflns_theta_max 68.82
_diffrn_reflns_theta_min 3.28
_exptl_absorpt_coefficient_mu 2.844
_exptl_absorpt_correction_T_max 0.7412
_exptl_absorpt_correction_T_min 0.4555
_exptl_absorpt_correction_type numerical
_exptl_absorpt_process_details 'SADABS (Sheldrick, 2008)'
_exptl_crystal_colour yellow
_exptl_crystal_density_diffrn 1.271
_exptl_crystal_description plate
_exptl_crystal_F_000 1416
_exptl_crystal_size_max 0.33
_exptl_crystal_size_mid 0.25
_exptl_crystal_size_min 0.11
_refine_diff_density_max 1.474
_refine_diff_density_min -0.990
_refine_diff_density_rms 0.085
_refine_ls_extinction_method none
_refine_ls_goodness_of_fit_ref 1.034
_refine_ls_hydrogen_treatment constr
_refine_ls_matrix_type full
_refine_ls_number_parameters 431
_refine_ls_number_reflns 6266
_refine_ls_number_restraints 57
_refine_ls_restrained_S_all 1.059
_refine_ls_R_factor_all 0.0561
_refine_ls_R_factor_gt 0.0524
_refine_ls_shift/su_max 0.001
_refine_ls_shift/su_mean 0.000
_refine_ls_structure_factor_coef Fsqd
_refine_ls_weighting_details 'calc w=1/[\s^2^(Fo^2^)+(0.0715P)^2^+8.5130P] where P=(Fo^2^+2Fc^2^)/3'
_refine_ls_weighting_scheme calc
_refine_ls_wR_factor_gt 0.1340
_refine_ls_wR_factor_ref 0.1379
_reflns_number_gt 5784
_reflns_number_total 6266
_reflns_threshold_expression I>2\s(I)
_cod_data_source_file ja402242z_si_002_2.cif
_cod_data_source_block riv1226
_cod_original_cell_volume 3509.67(19)
_cod_database_code 4119574

loop_
_symmetry_equiv_pos_as_xyz
'x, y, z'
'-x, y+1/2, -z+1/2'
'-x, -y, -z'
'x, -y-1/2, z-1/2'

loop_
_atom_site_label
_atom_site_type_symbol
_atom_site_fract_x
_atom_site_fract_y
_atom_site_fract_z
_atom_site_U_iso_or_equiv
_atom_site_adp_type
_atom_site_occupancy
_atom_site_symmetry_multiplicity
_atom_site_calc_flag
_atom_site_refinement_flags
_atom_site_disorder_assembly
_atom_site_disorder_group
Zr Zr 0.39490(2) 0.397117(14) 0.74453(2) 0.02838(13) Uani 1 1 d . . .
O1A O 0.1604(3) 0.5128(2) 0.6688(3) 0.0415(9) Uani 0.70 1 d P A 1
O2A O 0.2540(3) 0.5612(3) 0.8400(4) 0.0512(11) Uani 0.70 1 d P A 1
O1B O 0.1727(7) 0.5474(5) 0.6660(8) 0.035(2) Uiso 0.30 1 d P A 2
O2B O 0.2469(7) 0.5258(5) 0.8570(8) 0.036(2) Uiso 0.30 1 d P A 2
O3A O 0.6062(3) 0.3759(4) 0.6410(6) 0.106(3) Uani 0.70 1 d PU B 1
O4A O 0.7066(3) 0.4095(4) 0.8077(5) 0.103(3) Uani 0.70 1 d PU B 1
O3B O 0.6591(9) 0.4356(6) 0.6606(10) 0.0654(15) Uiso 0.30 1 d P B 2
O4B O 0.6497(10) 0.3575(6) 0.7720(10) 0.0654(15) Uiso 0.30 1 d P B 2
C1 C 0.3509(3) 0.50391(17) 0.7446(3) 0.0327(7) Uani 1 1 d . A .
C2 C 0.4235(3) 0.54448(17) 0.7434(3) 0.0319(7) Uani 1 1 d . . .
C3 C 0.4110(3) 0.6199(2) 0.7407(4) 0.0422(9) Uani 1 1 d . . .
H3A H 0.3587 0.6322 0.6647 0.051 Uiso 1 1 calc R . .
H3B H 0.3865 0.6320 0.7981 0.051 Uiso 1 1 calc R . .
C4 C 0.5007(4) 0.6612(2) 0.7627(5) 0.0613(13) Uani 1 1 d . . .
H4A H 0.4794 0.7068 0.7332 0.074 Uiso 1 1 calc R . .
H4B H 0.5417 0.6644 0.8462 0.074 Uiso 1 1 calc R . .
C5 C 0.5610(4) 0.6335(2) 0.7085(6) 0.0685(15) Uani 1 1 d . . .
H5A H 0.6199 0.6621 0.7275 0.082 Uiso 1 1 calc R . .
H5B H 0.5217 0.6346 0.6245 0.082 Uiso 1 1 calc R . .
C6 C 0.5948(3) 0.5638(2) 0.7441(4) 0.0515(11) Uani 1 1 d . . .
H6A H 0.6483 0.5648 0.8229 0.062 Uiso 1 1 calc R . .
H6B H 0.6236 0.5462 0.6936 0.062 Uiso 1 1 calc R . .
C7 C 0.5149(3) 0.51564(18) 0.7412(3) 0.0338(8) Uani 1 1 d . . .
C8 C 0.5268(3) 0.44860(18) 0.7394(3) 0.0342(8) Uani 1 1 d . B .
C9 C 0.0925(3) 0.5497(2) 0.7014(4) 0.0450(9) Uani 1 1 d D . .
C10 C 0.1530(3) 0.5624(2) 0.8296(4) 0.0448(9) Uani 1 1 d D A .
C11 C 0.0572(7) 0.6124(3) 0.6298(6) 0.118(3) Uani 1 1 d D A .
H11A H 0.0193 0.6002 0.5493 0.141 Uiso 1 1 calc R . .
H11B H 0.1146 0.6394 0.6382 0.141 Uiso 1 1 calc R . .
H11C H 0.0148 0.6380 0.6557 0.141 Uiso 1 1 calc R . .
C12 C 0.0069(6) 0.5026(4) 0.6707(6) 0.113(3) Uani 1 1 d D A .
H12A H -0.0270 0.4977 0.5875 0.136 Uiso 1 1 calc R . .
H12B H -0.0396 0.5202 0.6990 0.136 Uiso 1 1 calc R . .
H12C H 0.0314 0.4591 0.7057 0.136 Uiso 1 1 calc R . .
C13 C 0.1464(7) 0.6322(3) 0.8678(6) 0.102(2) Uani 1 1 d D . .
H13A H 0.1869 0.6359 0.9504 0.122 Uiso 1 1 calc R A .
H13B H 0.0772 0.6426 0.8500 0.122 Uiso 1 1 calc R . .
H13C H 0.1708 0.6635 0.8277 0.122 Uiso 1 1 calc R . .
C14 C 0.1350(6) 0.5126(4) 0.9064(5) 0.111(3) Uani 1 1 d D . .
H14A H 0.1762 0.5240 0.9866 0.134 Uiso 1 1 calc R A .
H14B H 0.1522 0.4679 0.8907 0.134 Uiso 1 1 calc R . .
H14C H 0.0649 0.5137 0.8917 0.134 Uiso 1 1 calc R . .
C15A C 0.7070(5) 0.3640(3) 0.6468(5) 0.0602(16) Uani 0.70 1 d PDU B 1
C16A C 0.7595(5) 0.3548(4) 0.7755(6) 0.0670(18) Uani 0.70 1 d PDU B 1
C17A C 0.6998(5) 0.2987(3) 0.5840(6) 0.0605(17) Uani 0.70 1 d PDU B 1
H17A H 0.6750 0.2638 0.6178 0.073 Uiso 0.70 1 calc PR B 1
H17B H 0.7655 0.2864 0.5908 0.073 Uiso 0.70 1 calc PR B 1
H17C H 0.6541 0.3041 0.5032 0.073 Uiso 0.70 1 calc PR B 1
C18A C 0.7466(6) 0.4236(3) 0.6060(7) 0.0629(19) Uani 0.70 1 d PDU B 1
H18A H 0.7470 0.4629 0.6509 0.075 Uiso 0.70 1 calc PR B 1
H18B H 0.7039 0.4318 0.5250 0.075 Uiso 0.70 1 calc PR B 1
H18C H 0.8143 0.4142 0.6161 0.075 Uiso 0.70 1 calc PR B 1
C19A C 0.7438(6) 0.2872(3) 0.8170(6) 0.0565(16) Uani 0.70 1 d PDU B 1
H19A H 0.6729 0.2766 0.7822 0.068 Uiso 0.70 1 calc PR B 1
H19B H 0.7687 0.2880 0.9004 0.068 Uiso 0.70 1 calc PR B 1
H19C H 0.7797 0.2534 0.7952 0.068 Uiso 0.70 1 calc PR B 1
C20A C 0.8682(5) 0.3788(4) 0.8261(7) 0.071(2) Uani 0.70 1 d PDU B 1
H20A H 0.8716 0.4220 0.7929 0.085 Uiso 0.70 1 calc PR B 1
H20B H 0.9086 0.3464 0.8083 0.085 Uiso 0.70 1 calc PR B 1
H20C H 0.8935 0.3832 0.9092 0.085 Uiso 0.70 1 calc PR B 1
C15B C 0.7559(11) 0.3956(6) 0.7072(11) 0.0654(15) Uiso 0.30 1 d PD B 2
C16B C 0.7114(10) 0.3290(6) 0.7202(11) 0.0654(15) Uiso 0.30 1 d PD B 2
C17B C 0.8531(12) 0.4117(9) 0.8088(13) 0.0654(15) Uiso 0.30 1 d PD B 2
H17D H 0.8451 0.4063 0.8796 0.078 Uiso 0.30 1 calc PR B 2
H17E H 0.8721 0.4577 0.8029 0.078 Uiso 0.30 1 calc PR B 2
H17F H 0.9048 0.3814 0.8097 0.078 Uiso 0.30 1 calc PR B 2
C18B C 0.7676(15) 0.3961(9) 0.5948(13) 0.0654(15) Uiso 0.30 1 d PD B 2
H18D H 0.7025 0.3897 0.5303 0.078 Uiso 0.30 1 calc PR B 2
H18E H 0.8121 0.3600 0.5960 0.078 Uiso 0.30 1 calc PR B 2
H18F H 0.7954 0.4389 0.5867 0.078 Uiso 0.30 1 calc PR B 2
C19B C 0.6573(13) 0.2873(8) 0.6165(12) 0.0654(15) Uiso 0.30 1 d PD B 2
H19D H 0.6132 0.3156 0.5535 0.078 Uiso 0.30 1 calc PR B 2
H19E H 0.6179 0.2536 0.6332 0.078 Uiso 0.30 1 calc PR B 2
H19F H 0.7052 0.2653 0.5946 0.078 Uiso 0.30 1 calc PR B 2
C20B C 0.7917(13) 0.2888(8) 0.8181(13) 0.0654(15) Uiso 0.30 1 d PD B 2
H20D H 0.8177 0.3155 0.8882 0.078 Uiso 0.30 1 calc PR B 2
H20E H 0.8458 0.2778 0.7974 0.078 Uiso 0.30 1 calc PR B 2
H20F H 0.7625 0.2477 0.8308 0.078 Uiso 0.30 1 calc PR B 2
C21 C 0.4263(4) 0.4159(2) 0.9493(3) 0.0465(10) Uani 1 1 d . . .
H21 H 0.4200 0.4595 0.9830 0.056 Uiso 1 1 calc R . .
C22 C 0.5137(4) 0.3897(2) 0.9522(4) 0.0511(11) Uani 1 1 d . . .
H22 H 0.5808 0.4108 0.9890 0.061 Uiso 1 1 calc R . .
C23 C 0.4936(4) 0.3245(3) 0.9113(4) 0.0639(14) Uani 1 1 d . . .
H23 H 0.5444 0.2912 0.9141 0.077 Uiso 1 1 calc R . .
C24 C 0.3952(5) 0.3104(2) 0.8852(4) 0.0627(14) Uani 1 1 d . . .
H24 H 0.3631 0.2656 0.8653 0.075 Uiso 1 1 calc R . .
C25 C 0.3530(4) 0.3674(3) 0.9069(4) 0.0541(11) Uani 1 1 d . . .
H25 H 0.2856 0.3702 0.9056 0.065 Uiso 1 1 calc R . .
C26 C 0.2617(4) 0.4109(2) 0.5458(4) 0.0532(11) Uani 1 1 d . . .
H26 H 0.2204 0.4516 0.5146 0.064 Uiso 1 1 calc R . .
C27 C 0.3473(4) 0.3943(3) 0.5338(4) 0.0605(14) Uani 1 1 d . . .
H27 H 0.3782 0.4217 0.4933 0.073 Uiso 1 1 calc R . .
C28 C 0.3728(4) 0.3298(3) 0.5706(4) 0.0654(15) Uani 1 1 d . . .
H28 H 0.4255 0.3030 0.5618 0.078 Uiso 1 1 calc R . .
C29 C 0.3047(4) 0.3058(2) 0.6072(4) 0.0656(15) Uani 1 1 d . . .
H29 H 0.2991 0.2586 0.6282 0.079 Uiso 1 1 calc R . .
C30 C 0.2358(3) 0.3561(3) 0.5921(4) 0.0578(13) Uani 1 1 d . . .
H30 H 0.1722 0.3507 0.5996 0.069 Uiso 1 1 calc R . .
B1 B 0.2559(3) 0.5276(2) 0.7514(4) 0.0328(8) Uani 1 1 d . . .
B2 B 0.6153(3) 0.4135(2) 0.7307(4) 0.0349(9) Uani 1 1 d U . .
C1S C 0.1120(4) 0.1847(3) 0.6389(5) 0.0703(15) Uani 1 1 d . . .
C2S C 0.1556(4) 0.1870(3) 0.7577(5) 0.0707(15) Uani 1 1 d . . .
H2S H 0.2002 0.1529 0.8003 0.085 Uiso 1 1 calc R . .
C3S C 0.1348(5) 0.2376(5) 0.8132(6) 0.100(3) Uani 1 1 d . . .
H3S H 0.1673 0.2394 0.8943 0.119 Uiso 1 1 calc R . .
C4S C 0.0675(5) 0.2868(4) 0.7543(6) 0.0878(19) Uani 1 1 d . . .
H4S H 0.0525 0.3216 0.7939 0.105 Uiso 1 1 calc R . .
C5S C 0.0232(5) 0.2841(3) 0.6383(6) 0.0778(17) Uani 1 1 d . . .
H5S H -0.0240 0.3171 0.5962 0.093 Uiso 1 1 calc R . .
C6S C 0.0464(4) 0.2332(3) 0.5802(5) 0.0637(14) Uani 1 1 d . . .
H6S H 0.0160 0.2324 0.4990 0.076 Uiso 1 1 calc R . .
C7S C 0.1349(5) 0.1311(4) 0.5792(8) 0.107(3) Uani 1 1 d . . .
H7SA H 0.0746 0.1179 0.5125 0.128 Uiso 1 1 calc R . .
H7SB H 0.1608 0.0929 0.6307 0.128 Uiso 1 1 calc R . .
H7SC H 0.1849 0.1462 0.5543 0.128 Uiso 1 1 calc R . .

loop_
_atom_site_aniso_label
_atom_site_aniso_U_11
_atom_site_aniso_U_22
_atom_site_aniso_U_33
_atom_site_aniso_U_23
_atom_site_aniso_U_13
_atom_site_aniso_U_12
Zr 0.02353(19) 0.02709(18) 0.03408(19) -0.00216(10) 0.01193(14) -0.00062(10)
O1A 0.028(2) 0.049(3) 0.047(2) -0.0132(19) 0.0155(17) 0.0014(18)
O2A 0.028(2) 0.075(4) 0.050(3) -0.023(2) 0.0168(19) -0.001(2)
O3A 0.022(2) 0.129(5) 0.142(5) -0.102(5) 0.012(3) 0.000(3)
O4A 0.024(2) 0.172(6) 0.088(4) -0.088(4) 0.000(2) 0.026(3)
C1 0.0292(19) 0.0316(17) 0.0377(18) 0.0007(14) 0.0145(15) 0.0026(14)
C2 0.0307(18) 0.0286(17) 0.0363(18) 0.0022(14) 0.0142(15) 0.0036(14)
C3 0.046(2) 0.0315(19) 0.052(2) 0.0052(16) 0.023(2) 0.0045(16)
C4 0.060(3) 0.037(2) 0.093(4) 0.008(2) 0.039(3) -0.002(2)
C5 0.076(4) 0.043(3) 0.113(4) 0.004(3) 0.065(4) -0.009(2)
C6 0.040(2) 0.042(2) 0.080(3) 0.008(2) 0.032(2) -0.0023(17)
C7 0.0276(19) 0.0349(19) 0.0403(19) 0.0030(15) 0.0161(15) 0.0002(14)
C8 0.0252(18) 0.0387(19) 0.0388(19) 0.0008(15) 0.0139(15) 0.0009(14)
C9 0.028(2) 0.056(2) 0.053(2) -0.0037(19) 0.0201(18) 0.0063(17)
C10 0.033(2) 0.053(2) 0.055(2) -0.0074(19) 0.0250(19) 0.0032(17)
C11 0.138(8) 0.081(5) 0.087(5) 0.018(4) 0.004(5) 0.038(5)
C12 0.104(6) 0.146(7) 0.084(5) -0.032(5) 0.034(4) -0.074(5)
C13 0.142(7) 0.068(4) 0.092(5) -0.031(4) 0.046(5) -0.004(4)
C14 0.129(7) 0.128(6) 0.063(4) 0.019(4) 0.028(4) -0.042(5)
C15A 0.050(4) 0.071(4) 0.067(4) -0.005(3) 0.031(3) 0.015(3)
C16A 0.064(4) 0.077(5) 0.077(4) 0.009(4) 0.047(4) 0.031(4)
C17A 0.053(4) 0.059(4) 0.073(4) -0.017(3) 0.029(4) 0.007(3)
C18A 0.066(5) 0.056(4) 0.079(5) 0.014(4) 0.044(4) 0.018(3)
C19A 0.055(4) 0.061(4) 0.058(4) 0.006(3) 0.027(3) 0.014(3)
C20A 0.035(4) 0.096(6) 0.076(5) -0.016(5) 0.018(3) 0.021(3)
C21 0.067(3) 0.038(2) 0.037(2) 0.0007(16) 0.024(2) 0.0035(19)
C22 0.042(3) 0.066(3) 0.037(2) 0.0045(19) 0.0088(19) -0.005(2)
C23 0.085(4) 0.056(3) 0.046(2) 0.013(2) 0.024(3) 0.037(3)
C24 0.095(4) 0.038(2) 0.046(2) 0.0022(19) 0.023(3) -0.017(2)
C25 0.050(3) 0.068(3) 0.048(2) 0.012(2) 0.025(2) -0.005(2)
C26 0.050(3) 0.053(3) 0.038(2) -0.0039(19) 0.0010(19) 0.007(2)
C27 0.060(3) 0.088(4) 0.035(2) -0.015(2) 0.022(2) -0.030(3)
C28 0.042(3) 0.085(4) 0.056(3) -0.038(3) 0.009(2) 0.008(2)
C29 0.080(4) 0.041(2) 0.049(3) -0.011(2) 0.002(2) -0.015(2)
C30 0.032(2) 0.089(4) 0.049(2) -0.023(2) 0.0142(19) -0.022(2)
B1 0.032(2) 0.0282(19) 0.039(2) 0.0012(16) 0.0160(18) 0.0023(16)
B2 0.031(2) 0.032(2) 0.044(2) 0.0012(17) 0.0180(18) -0.0008(16)
C1S 0.040(3) 0.075(4) 0.094(4) 0.007(3) 0.027(3) -0.009(2)
C2S 0.041(3) 0.097(4) 0.065(3) 0.024(3) 0.014(2) -0.003(3)
C3S 0.067(4) 0.163(8) 0.066(4) 0.020(5) 0.026(3) -0.016(5)
C4S 0.077(4) 0.104(5) 0.097(5) -0.016(4) 0.051(4) -0.018(4)
C5S 0.060(4) 0.084(4) 0.093(4) 0.022(3) 0.036(3) -0.001(3)
C6S 0.039(3) 0.076(3) 0.067(3) 0.020(3) 0.015(2) -0.007(2)
C7S 0.070(4) 0.095(5) 0.150(7) -0.031(5) 0.042(5) -0.008(4)

loop_
_atom_type_symbol
_atom_type_description
_atom_type_scat_dispersion_real
_atom_type_scat_dispersion_imag
_atom_type_scat_source
C C 0.0181 0.0091 'International Tables Vol C Tables 4.2.6.8 and 6.1.1.4'
H H 0.0000 0.0000 'International Tables Vol C Tables 4.2.6.8 and 6.1.1.4'
B B 0.0090 0.0039 'International Tables Vol C Tables 4.2.6.8 and 6.1.1.4'
O O 0.0492 0.0322 'International Tables Vol C Tables 4.2.6.8 and 6.1.1.4'
Zr Zr -0.1862 2.2449 'International Tables Vol C Tables 4.2.6.8 and 6.1.1.4'

loop_
_geom_angle_atom_site_label_1
_geom_angle_atom_site_label_2
_geom_angle_atom_site_label_3
_geom_angle
C1 Zr C8 79.62(13)
C1 Zr C30 97.89(16)
C8 Zr C30 132.71(15)
C1 Zr C23 128.52(15)
C8 Zr C23 95.48(18)
C30 Zr C23 120.0(2)
C1 Zr C26 77.96(14)
C8 Zr C26 103.76(16)
C30 Zr C26 32.24(17)
C23 Zr C26 150.19(18)
C1 Zr C29 129.18(16)
C8 Zr C29 121.75(17)
C30 Zr C29 32.41(18)
C23 Zr C29 97.10(18)
C26 Zr C29 53.37(16)
C1 Zr C27 94.34(16)
C8 Zr C27 79.70(15)
C30 Zr C27 53.22(16)
C23 Zr C27 135.58(18)
C26 Zr C27 32.26(17)
C29 Zr C27 52.89(17)
C1 Zr C25 92.83(15)
C8 Zr C25 132.07(15)
C30 Zr C25 95.13(16)
C23 Zr C25 53.33(17)
C26 Zr C25 120.96(17)
C29 Zr C25 99.72(18)
C27 Zr C25 148.22(16)
C1 Zr C22 97.40(15)
C8 Zr C22 80.47(14)
C30 Zr C22 145.55(16)
C23 Zr C22 32.38(16)
C26 Zr C22 172.89(16)
C29 Zr C22 129.30(16)
C27 Zr C22 154.68(18)
C25 Zr C22 53.41(16)
C1 Zr C21 77.18(13)
C8 Zr C21 101.11(14)
C30 Zr C21 124.63(15)
C23 Zr C21 53.29(15)
C26 Zr C21 140.71(16)
C29 Zr C21 131.13(17)
C27 Zr C21 171.11(17)
C25 Zr C21 32.13(15)
C22 Zr C21 32.18(15)
C1 Zr C24 124.79(16)
C8 Zr C24 127.56(17)
C30 Zr C24 92.82(18)
C23 Zr C24 32.13(18)
C26 Zr C24 125.03(17)
C29 Zr C24 80.82(16)
C27 Zr C24 133.07(16)
C25 Zr C24 32.12(17)
C22 Zr C24 53.36(16)
C21 Zr C24 53.12(15)
C1 Zr C28 125.90(17)
C8 Zr C28 90.07(16)
C30 Zr C28 53.14(16)
C23 Zr C28 105.14(18)
C26 Zr C28 53.09(16)
C29 Zr C28 31.84(18)
C27 Zr C28 31.75(18)
C25 Zr C28 129.47(19)
C22 Zr C28 133.26(17)
C21 Zr C28 156.19(18)
C24 Zr C28 103.52(19)
B1 O1A C9 106.1(3)
B1 O2A C10 109.3(4)
B1 O1B C9 110.5(7)
B1 O2B C10 103.0(6)
B2 O3A C15A 108.8(4)
B2 O4A C16A 109.5(5)
B2 O3B C15B 101.7(9)
B2 O4B C16B 112.2(10)
C2 C1 B1 125.1(3)
C2 C1 Zr 109.8(2)
B1 C1 Zr 125.1(2)
C1 C2 C7 120.4(3)
C1 C2 C3 120.3(3)
C7 C2 C3 119.3(3)
C4 C3 C2 117.2(3)
C5 C4 C3 112.4(4)
C4 C5 C6 113.8(4)
C5 C6 C7 115.5(4)
C8 C7 C2 120.7(3)
C8 C7 C6 121.6(3)
C2 C7 C6 117.7(3)
C7 C8 B2 125.1(3)
C7 C8 Zr 109.5(2)
B2 C8 Zr 125.4(3)
O1B C9 C12 128.3(6)
O1A C9 C12 102.9(5)
O1B C9 C11 87.2(6)
O1A C9 C11 110.3(5)
C12 C9 C11 109.2(5)
O1B C9 C10 99.5(5)
O1A C9 C10 103.9(3)
C12 C9 C10 115.5(4)
C11 C9 C10 114.3(4)
O2A C10 C13 101.3(5)
O2B C10 C13 124.8(6)
O2A C10 C14 113.4(5)
O2B C10 C14 86.1(6)
C13 C10 C14 110.2(5)
O2A C10 C9 101.7(3)
O2B C10 C9 103.4(5)
C13 C10 C9 114.9(4)
C14 C10 C9 114.4(4)
O3A C15A C16A 96.2(5)
O3A C15A C17A 105.8(5)
C16A C15A C17A 111.5(5)
O3A C15A C18A 112.8(6)
C16A C15A C18A 112.4(6)
C17A C15A C18A 116.1(6)
O4A C16A C19A 112.0(6)
O4A C16A C15A 97.5(5)
C19A C16A C15A 114.4(6)
O4A C16A C20A 103.5(6)
C19A C16A C20A 115.1(6)
C15A C16A C20A 112.4(6)
C17B C15B O3B 128.3(12)
C17B C15B C16B 112.8(9)
O3B C15B C16B 97.0(10)
C17B C15B C18B 111.4(11)
O3B C15B C18B 95.4(12)
C16B C15B C18B 109.8(9)
O4B C16B C19B 115.3(13)
O4B C16B C15B 95.5(10)
C19B C16B C15B 118.9(10)
O4B C16B C20B 104.3(12)
C19B C16B C20B 112.0(11)
C15B C16B C20B 109.0(9)
C25 C21 C22 108.3(4)
C25 C21 Zr 73.7(2)
C22 C21 Zr 73.7(2)
C21 C22 C23 107.4(4)
C21 C22 Zr 74.1(2)
C23 C22 Zr 73.3(3)
C24 C23 C22 108.4(4)
C24 C23 Zr 74.8(3)
C22 C23 Zr 74.4(3)
C23 C24 C25 107.9(4)
C23 C24 Zr 73.1(3)
C25 C24 Zr 73.6(3)
C21 C25 C24 108.0(4)
C21 C25 Zr 74.1(2)
C24 C25 Zr 74.3(3)
C30 C26 C27 107.4(4)
C30 C26 Zr 73.4(3)
C27 C26 Zr 74.2(3)
C28 C27 C26 108.5(5)
C28 C27 Zr 74.8(3)
C26 C27 Zr 73.6(3)
C27 C28 C29 108.2(5)
C27 C28 Zr 73.5(3)
C29 C28 Zr 73.4(3)
C28 C29 C30 107.8(5)
C28 C29 Zr 74.8(3)
C30 C29 Zr 73.1(3)
C26 C30 C29 108.0(4)
C26 C30 Zr 74.4(2)
C29 C30 Zr 74.5(3)
O2A B1 O1A 111.9(4)
O1B B1 O2B 111.6(6)
O1B B1 C1 127.2(5)
O2A B1 C1 124.4(4)
O1A B1 C1 123.6(4)
O2B B1 C1 121.1(5)
O4A B2 O3A 108.1(4)
O4B B2 O3B 109.8(8)
O4B B2 C8 125.7(7)
O4A B2 C8 128.4(4)
O3A B2 C8 123.3(4)
O3B B2 C8 123.8(6)
C6S C1S C2S 118.5(6)
C6S C1S C7S 120.8(6)
C2S C1S C7S 120.6(6)
C3S C2S C1S 120.4(6)
C2S C3S C4S 121.4(7)
C5S C4S C3S 118.4(7)
C4S C5S C6S 120.6(6)
C1S C6S C5S 120.6(6)

loop_
_geom_bond_atom_site_label_1
_geom_bond_atom_site_label_2
_geom_bond_distance
Zr C1 2.245(3)
Zr C8 2.249(4)
Zr C30 2.488(4)
Zr C23 2.497(4)
Zr C26 2.501(4)
Zr C29 2.507(4)
Zr C27 2.509(4)
Zr C25 2.511(4)
Zr C22 2.511(4)
Zr C21 2.516(4)
Zr C24 2.519(4)
Zr C28 2.525(4)
O1A B1 1.398(6)
O1A C9 1.456(5)
O2A B1 1.341(6)
O2A C10 1.456(5)
O1B B1 1.321(10)
O1B C9 1.455(10)
O2B B1 1.430(10)
O2B C10 1.485(11)
O3A B2 1.344(7)
O3A C15A 1.492(8)
O4A B2 1.300(7)
O4A C16A 1.513(8)
O3B B2 1.401(13)
O3B C15B 1.532(19)
O4B B2 1.258(13)
O4B C16B 1.468(19)
C1 C2 1.361(5)
C1 B1 1.535(5)
C2 C7 1.494(5)
C2 C3 1.525(5)
C3 C4 1.496(6)
C4 C5 1.468(7)
C5 C6 1.494(7)
C6 C7 1.523(5)
C7 C8 1.360(5)
C8 B2 1.544(5)
C9 C12 1.500(6)
C9 C11 1.519(7)
C9 C10 1.533(6)
C10 C13 1.504(6)
C10 C14 1.515(7)
C15A C16A 1.518(7)
C15A C17A 1.521(7)
C15A C18A 1.527(8)
C16A C19A 1.515(8)
C16A C20A 1.544(8)
C15B C17B 1.517(10)
C15B C16B 1.536(9)
C15B C18B 1.538(10)
C16B C19B 1.493(10)
C16B C20B 1.547(10)
C21 C25 1.391(7)
C21 C22 1.394(7)
C22 C23 1.397(7)
C23 C24 1.389(8)
C24 C25 1.392(7)
C26 C30 1.385(7)
C26 C27 1.392(7)
C27 C28 1.377(8)
C28 C29 1.380(8)
C29 C30 1.394(8)
C1S C6S 1.359(7)
C1S C2S 1.391(8)
C1S C7S 1.450(9)
C2S C3S 1.356(10)
C3S C4S 1.382(11)
C4S C5S 1.358(9)
C5S C6S 1.400(9)

loop_
_geom_torsion_atom_site_label_1
_geom_torsion_atom_site_label_2
_geom_torsion_atom_site_label_3
_geom_torsion_atom_site_label_4
_geom_torsion
C8 Zr C1 C2 -0.9(3)
C30 Zr C1 C2 -133.1(3)
C23 Zr C1 C2 87.8(3)
C26 Zr C1 C2 -107.6(3)
C29 Zr C1 C2 -123.7(3)
C27 Zr C1 C2 -79.6(3)
C25 Zr C1 C2 131.4(3)
C22 Zr C1 C2 77.9(3)
C21 Zr C1 C2 103.1(3)
C24 Zr C1 C2 127.9(3)
C28 Zr C1 C2 -83.4(3)
C8 Zr C1 B1 -177.9(3)
C30 Zr C1 B1 50.0(3)
C23 Zr C1 B1 -89.1(4)
C26 Zr C1 B1 75.5(3)
C29 Zr C1 B1 59.4(4)
C27 Zr C1 B1 103.4(3)
C25 Zr C1 B1 -45.6(3)
C22 Zr C1 B1 -99.1(3)
C21 Zr C1 B1 -73.9(3)
C24 Zr C1 B1 -49.0(4)
C28 Zr C1 B1 99.6(3)
B1 C1 C2 C7 177.6(3)
Zr C1 C2 C7 0.6(4)
B1 C1 C2 C3 -4.3(6)
Zr C1 C2 C3 178.7(3)
C1 C2 C3 C4 168.3(4)
C7 C2 C3 C4 -13.6(6)
C2 C3 C4 C5 39.6(6)
C3 C4 C5 C6 -57.0(7)
C4 C5 C6 C7 47.8(7)
C1 C2 C7 C8 0.4(5)
C3 C2 C7 C8 -177.7(3)
C1 C2 C7 C6 -177.9(4)
C3 C2 C7 C6 4.0(5)
C5 C6 C7 C8 161.2(4)
C5 C6 C7 C2 -20.5(6)
C2 C7 C8 B2 176.7(3)
C6 C7 C8 B2 -5.0(6)
C2 C7 C8 Zr -1.2(4)
C6 C7 C8 Zr 177.1(3)
C1 Zr C8 C7 1.1(3)
C30 Zr C8 C7 92.3(3)
C23 Zr C8 C7 -127.1(3)
C26 Zr C8 C7 75.9(3)
C29 Zr C8 C7 131.1(3)
C27 Zr C8 C7 97.5(3)
C25 Zr C8 C7 -83.3(3)
C22 Zr C8 C7 -98.3(3)
C21 Zr C8 C7 -73.4(3)
C24 Zr C8 C7 -125.1(3)
C28 Zr C8 C7 127.7(3)
C1 Zr C8 B2 -176.7(3)
C30 Zr C8 B2 -85.5(4)
C23 Zr C8 B2 55.1(3)
C26 Zr C8 B2 -102.0(3)
C29 Zr C8 B2 -46.8(4)
C27 Zr C8 B2 -80.3(3)
C25 Zr C8 B2 98.9(4)
C22 Zr C8 B2 83.9(3)
C21 Zr C8 B2 108.7(3)
C24 Zr C8 B2 57.1(4)
C28 Zr C8 B2 -50.1(3)
B1 O1B C9 C12 -106.0(8)
B1 O1B C9 C11 141.7(8)
B1 O1B C9 C10 27.5(8)
B1 O1A C9 C12 -142.9(5)
B1 O1A C9 C11 100.7(5)
B1 O1A C9 C10 -22.2(5)
B1 O2A C10 C13 -140.4(5)
B1 O2A C10 C14 101.5(6)
B1 O2A C10 C9 -21.8(5)
B1 O2B C10 C13 -105.1(7)
B1 O2B C10 C14 143.0(6)
B1 O2B C10 C9 28.8(7)
O1A C9 C10 O2A 26.3(5)
C12 C9 C10 O2A 138.1(5)
C11 C9 C10 O2A -94.0(6)
O1B C9 C10 O2B -33.6(7)
C12 C9 C10 O2B 107.3(6)
C11 C9 C10 O2B -124.8(7)
O1B C9 C10 C13 105.7(6)
O1A C9 C10 C13 134.8(5)
C12 C9 C10 C13 -113.4(6)
C11 C9 C10 C13 14.5(7)
O1B C9 C10 C14 -125.4(6)
O1A C9 C10 C14 -96.3(6)
C12 C9 C10 C14 15.5(7)
C11 C9 C10 C14 143.4(6)
B2 O3A C15A C16A 39.3(7)
B2 O3A C15A C17A 153.7(6)
B2 O3A C15A C18A -78.2(8)
B2 O4A C16A C19A -85.6(8)
B2 O4A C16A C15A 34.6(8)
B2 O4A C16A C20A 149.9(7)
O3A C15A C16A O4A -40.4(6)
C17A C15A C16A O4A -150.1(6)
C18A C15A C16A O4A 77.5(7)
O3A C15A C16A C19A 77.9(6)
C17A C15A C16A C19A -31.8(8)
C18A C15A C16A C19A -164.2(6)
O3A C15A C16A C20A -148.4(6)
C17A C15A C16A C20A 101.8(7)
C18A C15A C16A C20A -30.5(8)
B2 O3B C15B C17B -83.9(14)
B2 O3B C15B C16B 42.5(10)
B2 O3B C15B C18B 153.3(9)
B2 O4B C16B C19B -89.7(13)
B2 O4B C16B C15B 36.0(12)
B2 O4B C16B C20B 147.2(11)
C17B C15B C16B O4B 92.3(14)
O3B C15B C16B O4B -44.4(10)
C18B C15B C16B O4B -142.7(13)
C17B C15B C16B C19B -144.8(15)
O3B C15B C16B C19B 78.5(15)
C18B C15B C16B C19B -19.8(18)
C17B C15B C16B C20B -14.8(17)
O3B C15B C16B C20B -151.5(12)
C18B C15B C16B C20B 110.1(15)
C1 Zr C21 C25 117.2(3)
C8 Zr C21 C25 -166.2(3)
C30 Zr C21 C25 26.4(4)
C23 Zr C21 C25 -77.7(3)
C26 Zr C21 C25 65.2(4)
C29 Zr C21 C25 -14.2(4)
C27 Zr C21 C25 99.4(10)
C22 Zr C21 C25 -115.2(4)
C24 Zr C21 C25 -37.2(3)
C28 Zr C21 C25 -49.6(5)
C1 Zr C21 C22 -127.6(3)
C8 Zr C21 C22 -51.0(3)
C30 Zr C21 C22 141.6(3)
C23 Zr C21 C22 37.5(3)
C26 Zr C21 C22 -179.5(3)
C29 Zr C21 C22 101.0(3)
C27 Zr C21 C22 -145.4(9)
C25 Zr C21 C22 115.2(4)
C24 Zr C21 C22 78.0(3)
C28 Zr C21 C22 65.6(5)
C25 C21 C22 C23 0.0(5)
Zr C21 C22 C23 -66.2(3)
C25 C21 C22 Zr 66.2(3)
C1 Zr C22 C21 51.2(3)
C8 Zr C22 C21 129.3(3)
C30 Zr C22 C21 -64.5(4)
C23 Zr C22 C21 -114.2(4)
C26 Zr C22 C21 2.3(14)
C29 Zr C22 C21 -107.2(3)
C27 Zr C22 C21 168.2(3)
C25 Zr C22 C21 -36.8(3)
C24 Zr C22 C21 -77.1(3)
C28 Zr C22 C21 -149.7(3)
C1 Zr C22 C23 165.4(3)
C8 Zr C22 C23 -116.5(3)
C30 Zr C22 C23 49.7(5)
C26 Zr C22 C23 116.5(13)
C29 Zr C22 C23 7.0(4)
C27 Zr C22 C23 -77.6(5)
C25 Zr C22 C23 77.4(3)
C21 Zr C22 C23 114.2(4)
C24 Zr C22 C23 37.1(3)
C28 Zr C22 C23 -35.5(4)
C21 C22 C23 C24 -0.9(5)
Zr C22 C23 C24 -67.7(3)
C21 C22 C23 Zr 66.8(3)
C1 Zr C23 C24 96.0(3)
C8 Zr C23 C24 177.0(3)
C30 Zr C23 C24 -35.6(3)
C26 Zr C23 C24 -52.6(5)
C29 Zr C23 C24 -60.0(3)
C27 Zr C23 C24 -102.1(3)
C25 Zr C23 C24 36.9(3)
C22 Zr C23 C24 114.6(4)
C21 Zr C23 C24 77.3(3)
C28 Zr C23 C24 -91.4(3)
C1 Zr C23 C22 -18.6(4)
C8 Zr C23 C22 62.5(3)
C30 Zr C23 C22 -150.1(3)
C26 Zr C23 C22 -167.1(3)
C29 Zr C23 C22 -174.5(3)
C27 Zr C23 C22 143.4(3)
C25 Zr C23 C22 -77.7(3)
C21 Zr C23 C22 -37.3(3)
C24 Zr C23 C22 -114.6(4)
C28 Zr C23 C22 154.0(3)
C22 C23 C24 C25 1.5(5)
Zr C23 C24 C25 -65.9(3)
C22 C23 C24 Zr 67.4(3)
C1 Zr C24 C23 -108.6(3)
C8 Zr C24 C23 -3.7(4)
C30 Zr C24 C23 149.7(3)
C26 Zr C24 C23 151.2(3)
C29 Zr C24 C23 119.5(3)
C27 Zr C24 C23 110.5(3)
C25 Zr C24 C23 -115.1(4)
C22 Zr C24 C23 -37.4(3)
C21 Zr C24 C23 -77.9(3)
C28 Zr C24 C23 97.0(3)
C1 Zr C24 C25 6.5(4)
C8 Zr C24 C25 111.4(3)
C30 Zr C24 C25 -95.2(3)
C23 Zr C24 C25 115.1(4)
C26 Zr C24 C25 -93.7(3)
C29 Zr C24 C25 -125.4(3)
C27 Zr C24 C25 -134.4(3)
C22 Zr C24 C25 77.7(3)
C21 Zr C24 C25 37.3(3)
C28 Zr C24 C25 -147.9(3)
C22 C21 C25 C24 0.9(5)
Zr C21 C25 C24 67.1(3)
C22 C21 C25 Zr -66.2(3)
C23 C24 C25 C21 -1.5(5)
Zr C24 C25 C21 -67.0(3)
C23 C24 C25 Zr 65.5(3)
C1 Zr C25 C21 -60.2(3)
C8 Zr C25 C21 18.3(4)
C30 Zr C25 C21 -158.4(3)
C23 Zr C25 C21 77.5(3)
C26 Zr C25 C21 -137.9(3)
C29 Zr C25 C21 169.2(3)
C27 Zr C25 C21 -163.2(3)
C22 Zr C25 C21 36.9(3)
C24 Zr C25 C21 114.4(4)
C28 Zr C25 C21 156.5(3)
C1 Zr C25 C24 -174.7(3)
C8 Zr C25 C24 -96.1(3)
C30 Zr C25 C24 87.1(3)
C23 Zr C25 C24 -36.9(3)
C26 Zr C25 C24 107.7(3)
C29 Zr C25 C24 54.8(3)
C27 Zr C25 C24 82.4(5)
C22 Zr C25 C24 -77.6(3)
C21 Zr C25 C24 -114.4(4)
C28 Zr C25 C24 42.1(4)
C1 Zr C26 C30 -126.9(3)
C8 Zr C26 C30 157.0(3)
C23 Zr C26 C30 28.4(5)
C29 Zr C26 C30 37.5(3)
C27 Zr C26 C30 114.2(4)
C25 Zr C26 C30 -40.9(4)
C22 Zr C26 C30 -77.1(13)
C21 Zr C26 C30 -75.2(4)
C24 Zr C26 C30 -2.7(4)
C28 Zr C26 C30 77.6(3)
C1 Zr C26 C27 118.9(3)
C8 Zr C26 C27 42.9(3)
C30 Zr C26 C27 -114.2(4)
C23 Zr C26 C27 -85.8(5)
C29 Zr C26 C27 -76.7(3)
C25 Zr C26 C27 -155.1(3)
C22 Zr C26 C27 168.7(12)
C21 Zr C26 C27 170.6(3)
C24 Zr C26 C27 -116.9(3)
C28 Zr C26 C27 -36.6(3)
C30 C26 C27 C28 0.9(5)
Zr C26 C27 C28 67.3(3)
C30 C26 C27 Zr -66.4(3)
C1 Zr C27 C28 -174.2(3)
C8 Zr C27 C28 107.2(3)
C30 Zr C27 C28 -77.6(3)
C23 Zr C27 C28 19.9(4)
C26 Zr C27 C28 -115.0(4)
C29 Zr C27 C28 -36.7(3)
C25 Zr C27 C28 -71.7(5)
C22 Zr C27 C28 68.3(5)
C21 Zr C27 C28 -156.7(9)
C24 Zr C27 C28 -25.5(5)
C1 Zr C27 C26 -59.2(3)
C8 Zr C27 C26 -137.8(3)
C30 Zr C27 C26 37.4(3)
C23 Zr C27 C26 134.9(3)
C29 Zr C27 C26 78.3(3)
C25 Zr C27 C26 43.3(5)
C22 Zr C27 C26 -176.7(3)
C21 Zr C27 C26 -41.8(11)
C24 Zr C27 C26 89.5(4)
C28 Zr C27 C26 115.0(4)
C26 C27 C28 C29 -0.8(5)
Zr C27 C28 C29 65.7(3)
C26 C27 C28 Zr -66.5(3)
C1 Zr C28 C27 7.2(4)
C8 Zr C28 C27 -70.0(3)
C30 Zr C28 C27 77.9(3)
C23 Zr C28 C27 -165.7(3)
C26 Zr C28 C27 37.2(3)
C29 Zr C28 C27 115.4(4)
C25 Zr C28 C27 139.6(3)
C22 Zr C28 C27 -146.9(3)
C21 Zr C28 C27 171.3(3)
C24 Zr C28 C27 161.1(3)
C1 Zr C28 C29 -108.2(4)
C8 Zr C28 C29 174.6(3)
C30 Zr C28 C29 -37.6(3)
C23 Zr C28 C29 78.9(4)
C26 Zr C28 C29 -78.2(3)
C27 Zr C28 C29 -115.4(4)
C25 Zr C28 C29 24.2(4)
C22 Zr C28 C29 97.7(3)
C21 Zr C28 C29 55.9(5)
C24 Zr C28 C29 45.7(4)
C27 C28 C29 C30 0.4(5)
Zr C28 C29 C30 66.1(3)
C27 C28 C29 Zr -65.7(3)
C1 Zr C29 C28 97.0(4)
C8 Zr C29 C28 -6.4(4)
C30 Zr C29 C28 114.5(5)
C23 Zr C29 C28 -107.4(3)
C26 Zr C29 C28 77.2(3)
C27 Zr C29 C28 36.6(3)
C25 Zr C29 C28 -161.3(3)
C22 Zr C29 C28 -111.1(3)
C21 Zr C29 C28 -153.7(3)
C24 Zr C29 C28 -135.2(4)
C1 Zr C29 C30 -17.5(4)
C8 Zr C29 C30 -120.9(3)
C23 Zr C29 C30 138.1(3)
C26 Zr C29 C30 -37.3(3)
C27 Zr C29 C30 -77.9(3)
C25 Zr C29 C30 84.2(3)
C22 Zr C29 C30 134.3(3)
C21 Zr C29 C30 91.8(3)
C24 Zr C29 C30 110.3(3)
C28 Zr C29 C30 -114.5(5)
C27 C26 C30 C29 -0.7(5)
Zr C26 C30 C29 -67.5(3)
C27 C26 C30 Zr 66.9(3)
C28 C29 C30 C26 0.2(5)
Zr C29 C30 C26 67.5(3)
C28 C29 C30 Zr -67.3(3)
C1 Zr C30 C26 52.1(3)
C8 Zr C30 C26 -31.0(4)
C23 Zr C30 C26 -164.2(3)
C29 Zr C30 C26 -114.3(4)
C27 Zr C30 C26 -37.4(3)
C25 Zr C30 C26 145.7(3)
C22 Zr C30 C26 167.7(3)
C21 Zr C30 C26 131.9(3)
C24 Zr C30 C26 177.8(3)
C28 Zr C30 C26 -77.4(3)
C1 Zr C30 C29 166.4(3)
C8 Zr C30 C29 83.2(4)
C23 Zr C30 C29 -49.9(4)
C26 Zr C30 C29 114.3(4)
C27 Zr C30 C29 76.8(3)
C25 Zr C30 C29 -100.1(3)
C22 Zr C30 C29 -78.1(4)
C21 Zr C30 C29 -113.8(3)
C24 Zr C30 C29 -67.9(3)
C28 Zr C30 C29 36.9(3)
C9 O1B B1 O2B -10.3(10)
C9 O1B B1 C1 165.5(5)
C10 O2A B1 O1A 8.8(6)
C10 O2A B1 C1 -167.3(4)
C9 O1A B1 O2A 9.3(6)
C9 O1A B1 C1 -174.5(4)
C10 O2B B1 O1B -12.6(9)
C10 O2B B1 C1 171.3(4)
C2 C1 B1 O1B 83.8(8)
Zr C1 B1 O1B -99.7(7)
C2 C1 B1 O2A -62.9(6)
Zr C1 B1 O2A 113.6(5)
C2 C1 B1 O1A 121.4(5)
Zr C1 B1 O1A -62.1(5)
C2 C1 B1 O2B -100.8(6)
Zr C1 B1 O2B 75.7(6)
C16B O4B B2 O3B -9.0(13)
C16B O4B B2 C8 162.1(7)
C16A O4A B2 O3A -10.7(9)
C16A O4A B2 C8 163.7(5)
C15A O3A B2 O4A -19.1(9)
C15A O3A B2 C8 166.2(5)
C15B O3B B2 O4B -22.7(11)
C15B O3B B2 C8 165.9(6)
C7 C8 B2 O4B 150.2(8)
Zr C8 B2 O4B -32.2(9)
C7 C8 B2 O4A 71.2(8)
Zr C8 B2 O4A -111.2(6)
C7 C8 B2 O3A -115.2(6)
Zr C8 B2 O3A 62.4(7)
C7 C8 B2 O3B -39.8(9)
Zr C8 B2 O3B 137.7(7)
C6S C1S C2S C3S -1.8(8)
C7S C1S C2S C3S 179.3(6)
C1S C2S C3S C4S 2.5(10)
C2S C3S C4S C5S -1.1(10)
C3S C4S C5S C6S -0.8(9)
C2S C1S C6S C5S -0.1(8)
C7S C1S C6S C5S 178.8(5)
C4S C5S C6S C1S 1.5(8)
